data_1567645
loop_
_publ_author_name
'Chen, Hao'
'Li, Tian-Ren'
'Sakai, Naomi'
'Besnard, Celine'
'Gu\'en\'ee, Laure'
'Pupier, Marion'
'Viger-Gravel, Jasmine'
'Tiefenbacher, Konrad'
'Matile, Stefan'

_publ_section_title
;
 Decoded fingerprints of hyperresponsive, expanding product space:
 polyether cascade cyclizations as tools to elucidate supramolecular
 catalysis
;
_journal_issue 35
_journal_name_full 'Chemical Science'
_journal_page_first 10273
_journal_page_last 10280
_journal_paper_doi 10.1039/D2SC03991E
_journal_volume 13
_journal_year 2022
_chemical_formula_moiety 'C21 H29 Br O4'
_chemical_formula_sum 'C21 H29 Br O4'
_chemical_formula_weight 425.35
_space_group_crystal_system monoclinic
_space_group_IT_number 14
_space_group_name_Hall '-P 2ybc'
_space_group_name_H-M_alt 'P 1 21/c 1'
_atom_sites_solution_hydrogens geom
_atom_sites_solution_primary dual
_audit_creation_date 2021-12-20
_audit_creation_method
;
Olex2 1.5
(compiled 2021.10.07 svn.r9718050b for OlexSys, GUI svn.r6410)
;
_audit_update_record
;
2022-06-02 deposited with the CCDC.	2022-08-18 downloaded from the CCDC.
;
_cell_angle_alpha 90
_cell_angle_beta 100.447(4)
_cell_angle_gamma 90
_cell_formula_units_Z 4
_cell_length_a 14.0432(5)
_cell_length_b 7.0309(3)
_cell_length_c 21.1186(8)
_cell_measurement_reflns_used 19361
_cell_measurement_temperature 119.99(10)
_cell_measurement_theta_max 74.2960
_cell_measurement_theta_min 3.1480
_cell_volume 2050.61(14)
_computing_cell_refinement 'CrysAlisPro 1.171.41.89a (Rigaku OD, 2020)'
_computing_data_collection 'CrysAlisPro 1.171.41.89a (Rigaku OD, 2020)'
_computing_data_reduction 'CrysAlisPro 1.171.41.89a (Rigaku OD, 2020)'
_computing_molecular_graphics 'Olex2 1.5 (Dolomanov et al., 2009)'
_computing_publication_material 'Olex2 1.5 (Dolomanov et al., 2009)'
_computing_structure_refinement 'SHELXL 2018/3 (Sheldrick, 2015)'
_computing_structure_solution 'SHELXT  (Sheldrick, 2015)'
_diffrn_ambient_environment N~2~
_diffrn_ambient_temperature 119.99(10)
_diffrn_detector 'Hybrid Pixel Array Detector'
_diffrn_detector_area_resol_mean 10.0000
_diffrn_detector_type 'HyPix-Arc 150'
_diffrn_measured_fraction_theta_full 1.000
_diffrn_measured_fraction_theta_max 0.981
_diffrn_measurement_details
;
List of Runs (angles in degrees, time in seconds):

  # Type    Start    End  Width  t~exp~   \w     \q     \k     \f   Frames
#--------------------------------------------------------------------------
  1  \w      4.00  29.00   0.50    4.00    --    2.00  33.00 -67.11   50
  2  \w      5.00  31.00   0.50    4.00    --    2.00  33.00 -38.79   52
  3  \w      8.00  33.00   0.50    4.00    --   10.00  30.00 -78.05   50
  4  \w     15.00  41.00   0.50    4.00    --   22.00  27.00 -42.80   52
  5  \w     13.00  40.00   0.50    4.00    --   22.00  27.00   0.06   54
  6  \w    -48.00 -23.00   0.50    4.00    --  -34.00 -26.00 148.13   50
  7  \w    -50.00 -24.00   0.50    4.00    --  -42.00 -25.00  95.04   52
  8  \w    -51.00 -26.00   0.50    4.00    --  -42.00 -25.00-179.85   50
  9  \w    -56.00 -30.00   0.50    4.00    --  -50.00 -24.00 126.84   52
 10  \w    -56.00 -30.00   0.50    4.00    --  -50.00 -24.00-154.30   52
 11  \w    -61.00 -36.00   0.50    4.00    --  -58.00 -23.00-178.30   50
 12  \w   -100.00 -75.00   0.50    4.00    --  -59.37   0.00  60.00   50
 13  \w    -92.00 -54.00   0.50    4.00    --  -59.37   0.00 150.00   76
 14  \w    -50.00 -18.00   0.50    4.00    --  -59.37   0.00 150.00   64
 15  \w    -98.00 -32.00   0.50    4.00    --  -59.37 -15.00 -90.00  132
 16  \w     36.00  62.00   0.50    4.00    --   59.80 -94.00-120.00   52
 17  \w     21.00  72.00   0.50    4.00    --   59.80 -94.00  90.00  102
 18  \w     19.00  67.00   0.50    4.00    --   59.80 -94.00  30.00   96
 19  \w     24.00  69.00   0.50    4.00    --   59.80 -94.00 150.00   90
 20  \w     38.00  66.00   0.50    4.00    --   59.80 -94.00 -30.00   56
 21  \w    -88.00 -62.00   0.50    4.00    --  -66.50 -18.00 124.96   52
 22  \w    -70.00 -45.00   0.50    4.00    --  -66.50 -22.00  92.99   50
 23  \w     93.00 118.00   0.50    4.00    --   66.78  21.00 -78.76   50
 24  \w     41.00  67.00   0.50    4.00    --   66.78  22.00 -44.85   52
 25  \w     56.00  81.00   0.50    4.00    --   76.98 -94.00 -30.00   50
 26  \w     35.00  77.00   0.50    4.00    --   76.98-125.00   0.00   84
 27  \w     85.00 110.00   0.50    4.00    --   76.98-125.00  30.00   50
 28  \w     36.00  88.00   0.50    4.00    --   76.98 -94.00  90.00  104
 29  \w     35.00  76.00   0.50    4.00    --   76.98   0.00  30.00   82
 30  \w     79.00 104.00   0.50    4.00    --   76.98   0.00  30.00   50
 31  \w     80.00 105.00   0.50    4.00    --   76.98-125.00 120.00   50
 32  \w     35.00  61.00   0.50    4.00    --   76.98-125.00 120.00   52
 33  \w     35.00  76.00   0.50    4.00    --   76.98-125.00-180.00   82
 34  \w     65.00  91.00   0.50    4.00    --   76.98-125.00 150.00   52
 35  \w     38.00  63.00   0.50    4.00    --   76.98-125.00 150.00   50
 36  \w     38.00  77.00   0.50    4.00    --   76.98 -94.00 -90.00   78
 37  \w     40.00  87.00   0.50    4.00    --   76.98 -94.00   0.00   94
 38  \w     39.00  87.00   0.50    4.00    --   76.98-125.00  60.00   96
 39  \w     35.00  62.00   0.50    4.00    --   76.98-125.00  90.00   54
 40  \w     60.00 110.00   0.50    4.00    --   76.98-125.00-150.00  100
 41  \w     42.00  72.00   0.50    4.00    --   76.98 -94.00-120.00   60
 42  \w     76.00 102.00   0.50    4.00    --   76.98  15.00-180.00   52
 43  \w     96.00 121.00   0.50    4.00    --   81.25  16.00  88.04   50
 44  \w     50.00  85.00   0.50    4.00    --   81.25  16.00  88.04   70
 45  \w     65.00  95.00   0.50    4.00    --   81.25  20.00 -74.40   60
 46  \w     99.00 125.00   0.50    4.00    --   81.25  14.00 128.47   52
 47  \w     42.00 120.00   0.50    4.00    --   81.25   5.00 -75.11  156
 48  \w     48.00  83.00   0.50    4.00    --   81.25  21.00 -95.57   70
 49  \w     35.00 106.00   0.50    4.00    --   81.25-111.00 -51.53  142
 50  \w     40.00  66.00   0.50    4.00    --   81.25 -71.00  43.09   52
 51  \w     48.00 126.00   0.50    4.00    --   81.25  21.00   9.11  156
 52  \w     35.00 106.00   0.50    4.00    --   81.25-114.00  65.59  142
 53  \w     48.00  81.00   0.50    4.00    --   81.25  21.00 -26.16   66
 54  \w    107.00 132.00   0.50    4.00    --   81.25  20.00 -74.40   50
;
_diffrn_measurement_device 'four-circle diffractometer'
_diffrn_measurement_device_type 'XtaLAB Synergy, Dualflex, HyPix-Arc 150'
_diffrn_measurement_method '\w scans'
_diffrn_orient_matrix_type 'CrysAlisPro convention (1999,Acta A55,543-557)'
_diffrn_orient_matrix_UB_11 0.1035401000
_diffrn_orient_matrix_UB_12 0.0671292000
_diffrn_orient_matrix_UB_13 0.0278184000
_diffrn_orient_matrix_UB_21 -0.0360017000
_diffrn_orient_matrix_UB_22 0.0826348000
_diffrn_orient_matrix_UB_23 0.0589808000
_diffrn_orient_matrix_UB_31 0.0207865000
_diffrn_orient_matrix_UB_32 -0.1914461000
_diffrn_orient_matrix_UB_33 0.0353237000
_diffrn_radiation_monochromator mirror
_diffrn_radiation_probe x-ray
_diffrn_radiation_type 'Cu K\a'
_diffrn_radiation_wavelength 1.54184
_diffrn_reflns_av_R_equivalents 0.0285
_diffrn_reflns_av_unetI/netI 0.0168
_diffrn_reflns_Laue_measured_fraction_full 1.000
_diffrn_reflns_Laue_measured_fraction_max 0.981
_diffrn_reflns_limit_h_max 16
_diffrn_reflns_limit_h_min -17
_diffrn_reflns_limit_k_max 7
_diffrn_reflns_limit_k_min -8
_diffrn_reflns_limit_l_max 26
_diffrn_reflns_limit_l_min -25
_diffrn_reflns_number 30520
_diffrn_reflns_point_group_measured_fraction_full 1.000
_diffrn_reflns_point_group_measured_fraction_max 0.981
_diffrn_reflns_theta_full 67.684
_diffrn_reflns_theta_max 74.569
_diffrn_reflns_theta_min 3.200
_diffrn_source 'micro-focus sealed X-ray tube'
_diffrn_source_type 'PhotonJet (Cu) X-ray Source'
_exptl_absorpt_coefficient_mu 2.911
_exptl_absorpt_correction_T_max 1.000
_exptl_absorpt_correction_T_min 0.435
_exptl_absorpt_correction_type gaussian
_exptl_absorpt_process_details
;
CrysAlisPro 1.171.41.89a (Rigaku Oxford Diffraction, 2020)
Numerical absorption correction based on gaussian integration over
a multifaceted crystal model
Empirical absorption correction using spherical harmonics,
implemented in SCALE3 ABSPACK scaling algorithm.
;
_exptl_crystal_colour colourless
_exptl_crystal_colour_primary colourless
_exptl_crystal_density_diffrn 1.378
_exptl_crystal_description needle
_exptl_crystal_F_000 888
_exptl_crystal_size_max 0.451
_exptl_crystal_size_mid 0.035
_exptl_crystal_size_min 0.026
_refine_diff_density_max 0.298
_refine_diff_density_min -0.480
_refine_diff_density_rms 0.050
_refine_ls_extinction_method none
_refine_ls_goodness_of_fit_ref 1.072
_refine_ls_hydrogen_treatment constr
_refine_ls_matrix_type full
_refine_ls_number_parameters 240
_refine_ls_number_reflns 4126
_refine_ls_number_restraints 0
_refine_ls_restrained_S_all 1.072
_refine_ls_R_factor_all 0.0292
_refine_ls_R_factor_gt 0.0264
_refine_ls_shift/su_max 0.002
_refine_ls_shift/su_mean 0.000
_refine_ls_structure_factor_coef Fsqd
_refine_ls_weighting_details 'w=1/[\s^2^(Fo^2^)+(0.0323P)^2^+1.2040P] where P=(Fo^2^+2Fc^2^)/3'
_refine_ls_weighting_scheme calc
_refine_ls_wR_factor_gt 0.0677
_refine_ls_wR_factor_ref 0.0691
_reflns_Friedel_coverage 0.000
_reflns_number_gt 3796
_reflns_number_total 4126
_reflns_threshold_expression 'I > 2\s(I)'
_cod_data_source_file d2sc03991e2.cif
_cod_data_source_block cis_anti-(AB)-4
_cod_database_code 1567645
_shelx_shelxl_version_number 2018/3
_chemical_oxdiff_formula 'C21 H29 Br O4'
_shelx_space_group_comment
;
The symmetry employed for this shelxl refinement is uniquely defined
by the following loop, which should always be used as a source of
symmetry information in preference to the above space-group names.
They are only intended as comments.
;
_olex2_refinement_description
;
1. Fixed Uiso
 At 1.2 times of:
  All C(H) groups, All C(H,H) groups
 At 1.5 times of:
  All C(H,H,H) groups
2.a Ternary CH refined with riding coordinates:
 C13(H13), C17(H17)
2.b Secondary CH2 refined with riding coordinates:
 C14(H14A,H14B), C15(H15A,H15B), C23(H23A,H23B), C24(H24A,H24B)
2.c Aromatic/amide H refined with riding coordinates:
 C2(H2), C3(H3), C5(H5), C6(H6)
2.d Idealised Me refined as rotating group:
 C11(H11A,H11B,H11C), C12(H12A,H12B,H12C), C18(H18A,H18B,H18C), C21(H21A,H21B,
 H21C), C22(H22A,H22B,H22C)
;
_olex2_submission_special_instructions 'No special instructions were received'
_oxdiff_exptl_absorpt_empirical_details
;
Empirical correction (ABSPACK) includes:
- Absorption correction using spherical harmonics
- Frame scaling
;
_oxdiff_exptl_absorpt_empirical_full_max 1.400
_oxdiff_exptl_absorpt_empirical_full_min 0.783

loop_
_space_group_symop_operation_xyz
'x, y, z'
'-x, y+1/2, -z+1/2'
'-x, -y, -z'
'x, -y-1/2, z-1/2'

loop_
_atom_site_label
_atom_site_type_symbol
_atom_site_fract_x
_atom_site_fract_y
_atom_site_fract_z
_atom_site_U_iso_or_equiv
_atom_site_adp_type
_atom_site_occupancy
_atom_site_site_symmetry_order
_atom_site_calc_flag
_atom_site_refinement_flags_posn
_atom_site_refinement_flags_adp
_atom_site_refinement_flags_occupancy
_atom_site_disorder_assembly
_atom_site_disorder_group
Br1 Br 0.27521(2) 0.65551(3) 0.44439(2) 0.03184(7) Uani 1 1 d . . . . .
O2 O 0.74939(8) 0.08628(16) 0.82098(5) 0.0232(2) Uani 1 1 d . . . . .
O8 O 0.52375(10) -0.07980(18) 0.61105(6) 0.0390(3) Uani 1 1 d . . . . .
O9 O 0.57907(8) 0.16699(15) 0.67554(5) 0.0224(2) Uani 1 1 d . . . . .
O19 O 0.92372(8) 0.33004(16) 0.83441(6) 0.0278(3) Uani 1 1 d . . . . .
C1 C 0.35180(11) 0.4809(2) 0.50059(7) 0.0240(3) Uani 1 1 d . . . . .
C2 C 0.34003(12) 0.2881(3) 0.48925(8) 0.0277(3) Uani 1 1 d . . . . .
H2 H 0.293380 0.242285 0.454305 0.033 Uiso 1 1 calc R U . . .
C3 C 0.39769(12) 0.1635(2) 0.52994(8) 0.0283(4) Uani 1 1 d . . . . .
H3 H 0.391182 0.030507 0.522530 0.034 Uiso 1 1 calc R U . . .
C4 C 0.46537(11) 0.2307(2) 0.58177(7) 0.0222(3) Uani 1 1 d . . . . .
C5 C 0.47583(11) 0.4255(2) 0.59171(7) 0.0229(3) Uani 1 1 d . . . . .
H5 H 0.522169 0.472045 0.626706 0.027 Uiso 1 1 calc R U . . .
C6 C 0.41934(11) 0.5521(2) 0.55107(7) 0.0241(3) Uani 1 1 d . . . . .
H6 H 0.426680 0.685403 0.557640 0.029 Uiso 1 1 calc R U . . .
C7 C 0.52495(12) 0.0877(2) 0.62365(8) 0.0253(3) Uani 1 1 d . . . . .
C10 C 0.64289(11) 0.0468(2) 0.72228(7) 0.0228(3) Uani 1 1 d . . . . .
C11 C 0.58395(12) -0.1022(2) 0.75052(8) 0.0279(3) Uani 1 1 d . . . . .
H11A H 0.525566 -0.043011 0.761029 0.042 Uiso 1 1 calc R U . . .
H11B H 0.622947 -0.155423 0.789695 0.042 Uiso 1 1 calc R U . . .
H11C H 0.565381 -0.203980 0.719005 0.042 Uiso 1 1 calc R U . . .
C12 C 0.72212(12) -0.0416(3) 0.69170(8) 0.0289(4) Uani 1 1 d . . . . .
H12A H 0.694280 -0.141231 0.661489 0.043 Uiso 1 1 calc R U . . .
H12B H 0.771599 -0.097128 0.725312 0.043 Uiso 1 1 calc R U . . .
H12C H 0.751648 0.056531 0.668545 0.043 Uiso 1 1 calc R U . . .
C13 C 0.68327(11) 0.1922(2) 0.77492(8) 0.0227(3) Uani 1 1 d . . . . .
H13 H 0.629002 0.237864 0.795794 0.027 Uiso 1 1 calc R U . . .
C14 C 0.73421(13) 0.3634(2) 0.75275(8) 0.0288(4) Uani 1 1 d . . . . .
H14A H 0.688037 0.438572 0.721512 0.035 Uiso 1 1 calc R U . . .
H14B H 0.787594 0.320943 0.731279 0.035 Uiso 1 1 calc R U . . .
C15 C 0.77432(13) 0.4852(2) 0.81121(8) 0.0306(4) Uani 1 1 d . . . . .
H15A H 0.719862 0.537688 0.829609 0.037 Uiso 1 1 calc R U . . .
H15B H 0.810887 0.593307 0.797452 0.037 Uiso 1 1 calc R U . . .
C16 C 0.84082(12) 0.3716(2) 0.86301(8) 0.0253(3) Uani 1 1 d . . . . .
C17 C 0.79013(11) 0.1888(2) 0.87777(8) 0.0231(3) Uani 1 1 d . . . . .
H17 H 0.737823 0.220789 0.902432 0.028 Uiso 1 1 calc R U . . .
C18 C 0.86642(14) 0.4949(3) 0.92320(9) 0.0333(4) Uani 1 1 d . . . . .
H18A H 0.901877 0.418334 0.958567 0.050 Uiso 1 1 calc R U . . .
H18B H 0.806885 0.543780 0.935310 0.050 Uiso 1 1 calc R U . . .
H18C H 0.906946 0.601598 0.914358 0.050 Uiso 1 1 calc R U . . .
C20 C 0.99310(12) 0.1862(3) 0.86196(9) 0.0317(4) Uani 1 1 d . . . . .
C21 C 1.06392(13) 0.2642(3) 0.92003(11) 0.0430(5) Uani 1 1 d . . . . .
H21A H 1.088075 0.388574 0.909141 0.064 Uiso 1 1 calc R U . . .
H21B H 1.118403 0.176087 0.931360 0.064 Uiso 1 1 calc R U . . .
H21C H 1.030542 0.277934 0.956702 0.064 Uiso 1 1 calc R U . . .
C22 C 1.04739(16) 0.1429(3) 0.80761(12) 0.0469(5) Uani 1 1 d . . . . .
H22A H 1.001855 0.095469 0.770228 0.070 Uiso 1 1 calc R U . . .
H22B H 1.096905 0.046179 0.821807 0.070 Uiso 1 1 calc R U . . .
H22C H 1.078418 0.259171 0.795747 0.070 Uiso 1 1 calc R U . . .
C23 C 0.94253(12) 0.0074(2) 0.88000(8) 0.0289(4) Uani 1 1 d . . . . .
H23A H 0.990834 -0.075295 0.906839 0.035 Uiso 1 1 calc R U . . .
H23B H 0.915756 -0.063448 0.840246 0.035 Uiso 1 1 calc R U . . .
C24 C 0.86080(12) 0.0504(2) 0.91673(8) 0.0270(3) Uani 1 1 d . . . . .
H24A H 0.826781 -0.068787 0.923985 0.032 Uiso 1 1 calc R U . . .
H24B H 0.887772 0.106538 0.959185 0.032 Uiso 1 1 calc R U . . .

loop_
_atom_site_aniso_label
_atom_site_aniso_U_11
_atom_site_aniso_U_22
_atom_site_aniso_U_33
_atom_site_aniso_U_23
_atom_site_aniso_U_13
_atom_site_aniso_U_12
Br1 0.02736(11) 0.03505(12) 0.03062(11) 0.00842(7) -0.00142(7) 0.00140(7)
O2 0.0221(5) 0.0196(5) 0.0256(5) 0.0023(4) -0.0014(4) 0.0002(4)
O8 0.0475(8) 0.0226(6) 0.0399(7) -0.0062(5) -0.0106(6) 0.0030(6)
O9 0.0211(5) 0.0213(6) 0.0228(5) -0.0006(4) -0.0016(4) 0.0010(4)
O19 0.0223(6) 0.0245(6) 0.0359(6) 0.0025(5) 0.0035(5) -0.0032(4)
C1 0.0199(7) 0.0283(8) 0.0232(7) 0.0031(6) 0.0027(6) 0.0011(6)
C2 0.0228(8) 0.0320(9) 0.0256(8) -0.0046(7) -0.0028(6) -0.0030(7)
C3 0.0271(8) 0.0237(8) 0.0313(9) -0.0051(6) -0.0019(7) -0.0016(6)
C4 0.0198(7) 0.0234(8) 0.0229(7) -0.0015(6) 0.0027(6) 0.0001(6)
C5 0.0211(7) 0.0258(8) 0.0213(7) -0.0040(6) 0.0028(6) -0.0032(6)
C6 0.0237(8) 0.0224(8) 0.0262(8) -0.0010(6) 0.0047(6) -0.0018(6)
C7 0.0244(8) 0.0241(8) 0.0260(8) -0.0026(6) 0.0003(6) -0.0010(7)
C10 0.0203(7) 0.0206(8) 0.0258(8) 0.0010(6) -0.0003(6) 0.0021(6)
C11 0.0279(8) 0.0250(8) 0.0298(8) 0.0008(7) 0.0027(7) -0.0042(7)
C12 0.0267(8) 0.0295(9) 0.0309(8) 0.0019(7) 0.0060(7) 0.0066(7)
C13 0.0193(7) 0.0210(8) 0.0260(8) 0.0016(6) -0.0003(6) 0.0014(6)
C14 0.0293(9) 0.0238(9) 0.0301(8) 0.0064(7) -0.0032(7) -0.0043(7)
C15 0.0314(9) 0.0195(8) 0.0373(9) 0.0038(7) -0.0030(7) -0.0021(7)
C16 0.0233(8) 0.0203(8) 0.0309(8) -0.0012(6) 0.0010(6) 0.0000(6)
C17 0.0209(7) 0.0221(8) 0.0253(8) 0.0002(6) 0.0016(6) -0.0002(6)
C18 0.0358(9) 0.0239(9) 0.0372(9) -0.0048(7) -0.0011(7) 0.0006(7)
C20 0.0216(8) 0.0293(9) 0.0429(10) -0.0014(7) 0.0021(7) 0.0005(7)
C21 0.0245(9) 0.0371(11) 0.0613(13) -0.0056(9) -0.0085(8) -0.0017(8)
C22 0.0354(11) 0.0472(13) 0.0627(14) -0.0042(10) 0.0207(10) 0.0003(9)
C23 0.0232(8) 0.0231(8) 0.0375(9) 0.0006(7) -0.0022(7) 0.0035(7)
C24 0.0277(8) 0.0236(8) 0.0274(8) 0.0039(6) -0.0010(7) -0.0004(7)

loop_
_atom_type_symbol
_atom_type_description
_atom_type_scat_dispersion_real
_atom_type_scat_dispersion_imag
_atom_type_scat_source
C C 0.0181 0.0091 'International Tables Vol C Tables 4.2.6.8 and 6.1.1.4'
H H 0.0000 0.0000 'International Tables Vol C Tables 4.2.6.8 and 6.1.1.4'
Br Br -0.6763 1.2805 'International Tables Vol C Tables 4.2.6.8 and 6.1.1.4'
O O 0.0492 0.0322 'International Tables Vol C Tables 4.2.6.8 and 6.1.1.4'

loop_
_exptl_crystal_face_index_h
_exptl_crystal_face_index_k
_exptl_crystal_face_index_l
_exptl_crystal_face_perp_dist
2 0 -1 0.0075
-2 0 1 0.0187
0 0 1 0.0068
0 0 -1 0.0235
0 -1 0 0.2102
0 1 0 0.2406

loop_
_geom_angle_atom_site_label_1
_geom_angle_atom_site_label_2
_geom_angle_atom_site_label_3
_geom_angle
_geom_angle_site_symmetry_1
_geom_angle_site_symmetry_3
_geom_angle_publ_flag
C13 O2 C17 114.92(12) . . ?
C7 O9 C10 119.77(12) . . ?
C16 O19 C20 120.66(13) . . ?
C2 C1 Br1 119.29(12) . . ?
C2 C1 C6 122.12(15) . . ?
C6 C1 Br1 118.57(12) . . ?
C1 C2 H2 120.8 . . ?
C1 C2 C3 118.44(15) . . ?
C3 C2 H2 120.8 . . ?
C2 C3 H3 119.6 . . ?
C2 C3 C4 120.82(15) . . ?
C4 C3 H3 119.6 . . ?
C3 C4 C7 117.79(15) . . ?
C5 C4 C3 119.36(15) . . ?
C5 C4 C7 122.84(14) . . ?
C4 C5 H5 119.7 . . ?
C6 C5 C4 120.54(14) . . ?
C6 C5 H5 119.7 . . ?
C1 C6 H6 120.6 . . ?
C5 C6 C1 118.71(15) . . ?
C5 C6 H6 120.6 . . ?
O8 C7 O9 124.81(15) . . ?
O8 C7 C4 122.89(15) . . ?
O9 C7 C4 112.30(14) . . ?
O9 C10 C11 110.43(12) . . ?
O9 C10 C12 110.71(12) . . ?
O9 C10 C13 101.70(12) . . ?
C11 C10 C13 109.21(13) . . ?
C12 C10 C11 112.18(14) . . ?
C12 C10 C13 112.13(13) . . ?
C10 C11 H11A 109.5 . . ?
C10 C11 H11B 109.5 . . ?
C10 C11 H11C 109.5 . . ?
H11A C11 H11B 109.5 . . ?
H11A C11 H11C 109.5 . . ?
H11B C11 H11C 109.5 . . ?
C10 C12 H12A 109.5 . . ?
C10 C12 H12B 109.5 . . ?
C10 C12 H12C 109.5 . . ?
H12A C12 H12B 109.5 . . ?
H12A C12 H12C 109.5 . . ?
H12B C12 H12C 109.5 . . ?
O2 C13 C10 104.76(12) . . ?
O2 C13 H13 108.7 . . ?
O2 C13 C14 109.85(13) . . ?
C10 C13 H13 108.7 . . ?
C14 C13 C10 115.85(14) . . ?
C14 C13 H13 108.7 . . ?
C13 C14 H14A 109.9 . . ?
C13 C14 H14B 109.9 . . ?
C13 C14 C15 108.76(14) . . ?
H14A C14 H14B 108.3 . . ?
C15 C14 H14A 109.9 . . ?
C15 C14 H14B 109.9 . . ?
C14 C15 H15A 109.2 . . ?
C14 C15 H15B 109.2 . . ?
C14 C15 C16 111.98(14) . . ?
H15A C15 H15B 107.9 . . ?
C16 C15 H15A 109.2 . . ?
C16 C15 H15B 109.2 . . ?
O19 C16 C15 104.01(13) . . ?
O19 C16 C17 110.98(13) . . ?
O19 C16 C18 112.30(14) . . ?
C17 C16 C15 109.78(13) . . ?
C18 C16 C15 108.69(14) . . ?
C18 C16 C17 110.83(14) . . ?
O2 C17 C16 112.59(13) . . ?
O2 C17 H17 109.3 . . ?
O2 C17 C24 104.71(13) . . ?
C16 C17 H17 109.3 . . ?
C24 C17 C16 111.47(13) . . ?
C24 C17 H17 109.3 . . ?
C16 C18 H18A 109.5 . . ?
C16 C18 H18B 109.5 . . ?
C16 C18 H18C 109.5 . . ?
H18A C18 H18B 109.5 . . ?
H18A C18 H18C 109.5 . . ?
H18B C18 H18C 109.5 . . ?
O19 C20 C21 111.24(15) . . ?
O19 C20 C22 103.25(16) . . ?
O19 C20 C23 111.42(13) . . ?
C22 C20 C21 109.53(16) . . ?
C22 C20 C23 110.10(16) . . ?
C23 C20 C21 111.03(16) . . ?
C20 C21 H21A 109.5 . . ?
C20 C21 H21B 109.5 . . ?
C20 C21 H21C 109.5 . . ?
H21A C21 H21B 109.5 . . ?
H21A C21 H21C 109.5 . . ?
H21B C21 H21C 109.5 . . ?
C20 C22 H22A 109.5 . . ?
C20 C22 H22B 109.5 . . ?
C20 C22 H22C 109.5 . . ?
H22A C22 H22B 109.5 . . ?
H22A C22 H22C 109.5 . . ?
H22B C22 H22C 109.5 . . ?
C20 C23 H23A 109.0 . . ?
C20 C23 H23B 109.0 . . ?
C20 C23 C24 112.99(14) . . ?
H23A C23 H23B 107.8 . . ?
C24 C23 H23A 109.0 . . ?
C24 C23 H23B 109.0 . . ?
C17 C24 C23 109.18(13) . . ?
C17 C24 H24A 109.8 . . ?
C17 C24 H24B 109.8 . . ?
C23 C24 H24A 109.8 . . ?
C23 C24 H24B 109.8 . . ?
H24A C24 H24B 108.3 . . ?

loop_
_geom_bond_atom_site_label_1
_geom_bond_atom_site_label_2
_geom_bond_distance
_geom_bond_site_symmetry_2
_geom_bond_publ_flag
Br1 C1 1.8999(16) . ?
O2 C13 1.4266(18) . ?
O2 C17 1.4271(19) . ?
O8 C7 1.207(2) . ?
O9 C7 1.3369(19) . ?
O9 C10 1.4732(18) . ?
O19 C16 1.435(2) . ?
O19 C20 1.451(2) . ?
C1 C2 1.381(2) . ?
C1 C6 1.386(2) . ?
C2 H2 0.9500 . ?
C2 C3 1.382(2) . ?
C3 H3 0.9500 . ?
C3 C4 1.395(2) . ?
C4 C5 1.389(2) . ?
C4 C7 1.492(2) . ?
C5 H5 0.9500 . ?
C5 C6 1.383(2) . ?
C6 H6 0.9500 . ?
C10 C11 1.522(2) . ?
C10 C12 1.517(2) . ?
C10 C13 1.540(2) . ?
C11 H11A 0.9800 . ?
C11 H11B 0.9800 . ?
C11 H11C 0.9800 . ?
C12 H12A 0.9800 . ?
C12 H12B 0.9800 . ?
C12 H12C 0.9800 . ?
C13 H13 1.0000 . ?
C13 C14 1.517(2) . ?
C14 H14A 0.9900 . ?
C14 H14B 0.9900 . ?
C14 C15 1.524(2) . ?
C15 H15A 0.9900 . ?
C15 H15B 0.9900 . ?
C15 C16 1.528(2) . ?
C16 C17 1.528(2) . ?
C16 C18 1.527(2) . ?
C17 H17 1.0000 . ?
C17 C24 1.521(2) . ?
C18 H18A 0.9800 . ?
C18 H18B 0.9800 . ?
C18 H18C 0.9800 . ?
C20 C21 1.534(3) . ?
C20 C22 1.519(3) . ?
C20 C23 1.526(2) . ?
C21 H21A 0.9800 . ?
C21 H21B 0.9800 . ?
C21 H21C 0.9800 . ?
C22 H22A 0.9800 . ?
C22 H22B 0.9800 . ?
C22 H22C 0.9800 . ?
C23 H23A 0.9900 . ?
C23 H23B 0.9900 . ?
C23 C24 1.527(2) . ?
C24 H24A 0.9900 . ?
C24 H24B 0.9900 . ?

loop_
_geom_torsion_atom_site_label_1
_geom_torsion_atom_site_label_2
_geom_torsion_atom_site_label_3
_geom_torsion_atom_site_label_4
_geom_torsion
_geom_torsion_site_symmetry_1
_geom_torsion_site_symmetry_2
_geom_torsion_site_symmetry_3
_geom_torsion_site_symmetry_4
_geom_torsion_publ_flag
Br1 C1 C2 C3 178.78(13) . . . . ?
Br1 C1 C6 C5 -179.40(11) . . . . ?
O2 C13 C14 C15 -58.34(17) . . . . ?
O2 C17 C24 C23 64.98(16) . . . . ?
O9 C10 C13 O2 -177.67(11) . . . . ?
O9 C10 C13 C14 -56.49(16) . . . . ?
O19 C16 C17 O2 -65.18(16) . . . . ?
O19 C16 C17 C24 52.15(17) . . . . ?
O19 C20 C23 C24 -46.6(2) . . . . ?
C1 C2 C3 C4 0.8(3) . . . . ?
C2 C1 C6 C5 -0.7(2) . . . . ?
C2 C3 C4 C5 -1.2(3) . . . . ?
C2 C3 C4 C7 179.92(15) . . . . ?
C3 C4 C5 C6 0.5(2) . . . . ?
C3 C4 C7 O8 7.4(3) . . . . ?
C3 C4 C7 O9 -172.95(14) . . . . ?
C4 C5 C6 C1 0.4(2) . . . . ?
C5 C4 C7 O8 -171.46(17) . . . . ?
C5 C4 C7 O9 8.2(2) . . . . ?
C6 C1 C2 C3 0.1(3) . . . . ?
C7 O9 C10 C11 -59.90(18) . . . . ?
C7 O9 C10 C12 64.96(18) . . . . ?
C7 O9 C10 C13 -175.73(13) . . . . ?
C7 C4 C5 C6 179.40(15) . . . . ?
C10 O9 C7 O8 -0.2(2) . . . . ?
C10 O9 C7 C4 -179.81(12) . . . . ?
C10 C13 C14 C15 -176.75(14) . . . . ?
C11 C10 C13 O2 65.61(15) . . . . ?
C11 C10 C13 C14 -173.21(14) . . . . ?
C12 C10 C13 O2 -59.37(16) . . . . ?
C12 C10 C13 C14 61.82(18) . . . . ?
C13 O2 C17 C16 -55.85(17) . . . . ?
C13 O2 C17 C24 -177.12(12) . . . . ?
C13 C14 C15 C16 55.70(19) . . . . ?
C14 C15 C16 O19 68.01(17) . . . . ?
C14 C15 C16 C17 -50.80(19) . . . . ?
C14 C15 C16 C18 -172.18(15) . . . . ?
C15 C16 C17 O2 49.24(18) . . . . ?
C15 C16 C17 C24 166.57(14) . . . . ?
C16 O19 C20 C21 -80.21(19) . . . . ?
C16 O19 C20 C22 162.40(14) . . . . ?
C16 O19 C20 C23 44.3(2) . . . . ?
C16 C17 C24 C23 -57.02(17) . . . . ?
C17 O2 C13 C10 -174.76(12) . . . . ?
C17 O2 C13 C14 60.17(17) . . . . ?
C18 C16 C17 O2 169.32(13) . . . . ?
C18 C16 C17 C24 -73.35(17) . . . . ?
C20 O19 C16 C15 -165.10(13) . . . . ?
C20 O19 C16 C17 -47.11(18) . . . . ?
C20 O19 C16 C18 77.56(18) . . . . ?
C20 C23 C24 C17 54.64(18) . . . . ?
C21 C20 C23 C24 77.98(18) . . . . ?
C22 C20 C23 C24 -160.55(16) . . . . ?

loop_
_exptl_oxdiff_crystal_face_indexfrac_h
_exptl_oxdiff_crystal_face_indexfrac_k
_exptl_oxdiff_crystal_face_indexfrac_l
_exptl_oxdiff_crystal_face_x
_exptl_oxdiff_crystal_face_y
_exptl_oxdiff_crystal_face_z
2.0073 -0.0011 -1.0036 0.1798 -0.1315 0.0065
-2.0073 0.0011 1.0036 -0.1798 0.1315 -0.0065
0.0021 0.0007 1.0001 0.0281 0.0590 0.0352
-0.0021 -0.0007 -1.0001 -0.0281 -0.0590 -0.0352
-0.0062 -1.0010 0.0046 -0.0677 -0.0822 0.1917
0.0062 1.0010 -0.0046 0.0677 0.0822 -0.1917
